data_7026602
loop_
_publ_author_name
'Lian, Zhe'
'Xu, Xiaofeng'
'Sun, Hongjian'
'Chen, Yue'
'Zheng, Tingting'
'Li, Xiaoyan'

_publ_section_title
;
 Imine-assisted C-F bond activation using low-valent cobalt compounds
 supported by trimethylphosphine ligands and formation of novel organic
 fluorides.
;
_journal_issue 40
_journal_name_full 'Dalton transactions (Cambridge, England : 2003)'
_journal_page_first 9523
_journal_page_last 9529
_journal_paper_doi 10.1039/c0dt00526f
_journal_volume 39
_journal_year 2010
_chemical_formula_moiety '3(C22 H32 Co F2 N O P2), 3(H2 O)'
_chemical_formula_sum 'C66 H102 Co3 F6 N3 O6 P6'
_chemical_formula_weight 1510.1
_chemical_name_systematic
;
?
;
_space_group_IT_number 14
_symmetry_space_group_name_Hall '-P 2ybc'
_symmetry_space_group_name_H-M 'P 1 21/c 1'
_atom_sites_solution_hydrogens geom
_atom_sites_solution_primary direct
_atom_sites_solution_secondary difmap
_audit_creation_method SHELXL-97
_cell_angle_alpha 90.00
_cell_angle_beta 109.644(2)
_cell_angle_gamma 90.00
_cell_formula_units_Z 4
_cell_length_a 19.239(2)
_cell_length_b 31.229(4)
_cell_length_c 13.3773(15)
_cell_measurement_temperature 273(2)
_cell_volume 7569.5(15)
_computing_structure_refinement 'SHELXL-97 (Sheldrick, 1997)'
_computing_structure_solution 'SHELXS-97 (Sheldrick, 1990)'
_diffrn_ambient_temperature 273(2)
_diffrn_measured_fraction_theta_full 0.998
_diffrn_measured_fraction_theta_max 0.998
_diffrn_radiation_monochromator graphite
_diffrn_radiation_source 'fine-focus sealed tube'
_diffrn_radiation_type MoK\a
_diffrn_radiation_wavelength 0.71073
_diffrn_reflns_av_R_equivalents 0.0558
_diffrn_reflns_av_sigmaI/netI 0.0816
_diffrn_reflns_limit_h_max 22
_diffrn_reflns_limit_h_min -20
_diffrn_reflns_limit_k_max 37
_diffrn_reflns_limit_k_min -36
_diffrn_reflns_limit_l_max 12
_diffrn_reflns_limit_l_min -15
_diffrn_reflns_number 37616
_diffrn_reflns_theta_full 25.00
_diffrn_reflns_theta_max 25.00
_diffrn_reflns_theta_min 1.12
_exptl_absorpt_coefficient_mu 0.839
_exptl_crystal_density_diffrn 1.324
_exptl_crystal_density_meas 1.324
_exptl_crystal_density_method 'not measured'
_exptl_crystal_F_000 3164.0
_exptl_crystal_size_max 0.35
_exptl_crystal_size_mid 0.32
_exptl_crystal_size_min 0.28
_refine_diff_density_max 0.638
_refine_diff_density_min -0.613
_refine_diff_density_rms 0.069
_refine_ls_extinction_method none
_refine_ls_goodness_of_fit_ref 0.882
_refine_ls_hydrogen_treatment mixed
_refine_ls_matrix_type full
_refine_ls_number_parameters 946
_refine_ls_number_reflns 13284
_refine_ls_number_restraints 0
_refine_ls_restrained_S_all 0.882
_refine_ls_R_factor_all 0.1963
_refine_ls_R_factor_gt 0.0581
_refine_ls_shift/su_max 1.911
_refine_ls_shift/su_mean 0.392
_refine_ls_structure_factor_coef Fsqd
_refine_ls_weighting_details 'calc w=1/[\s^2^(Fo^2^)+(0.1079P)^2^+0.0000P] where P=(Fo^2^+2Fc^2^)/3'
_refine_ls_weighting_scheme calc
_refine_ls_wR_factor_gt 0.1585
_refine_ls_wR_factor_ref 0.2464
_reflns_number_gt 3172
_reflns_number_total 13284
_reflns_threshold_expression >2sigma(I)
_cod_data_source_file c0dt00526f.txt
_cod_data_source_block 18
_cod_original_sg_symbol_H-M P2(1)/c
_cod_original_formula_sum 'C66 H102 Co3 F6 N3 O6 P6 '
_cod_database_code 7026602

loop_
_symmetry_equiv_pos_as_xyz
'x, y, z'
'-x, y+1/2, -z+1/2'
'-x, -y, -z'
'x, -y-1/2, z-1/2'

loop_
_atom_site_label
_atom_site_type_symbol
_atom_site_fract_x
_atom_site_fract_y
_atom_site_fract_z
_atom_site_U_iso_or_equiv
_atom_site_adp_type
_atom_site_occupancy
_atom_site_symmetry_multiplicity
_atom_site_calc_flag
_atom_site_refinement_flags
_atom_site_disorder_assembly
_atom_site_disorder_group
C1 C 0.3345(7) 0.3654(4) 0.6071(10) 0.047(4) Uani 1 1 d . A .
C2 C 0.4020(7) 0.3425(5) 0.6521(11) 0.065(4) Uani 1 1 d . . .
H2 H 0.4008 0.3129 0.6578 0.078 Uiso 1 1 calc R . .
C3 C 0.4687(8) 0.3632(6) 0.6871(12) 0.082(5) Uani 1 1 d . . .
H3 H 0.5115 0.3471 0.7164 0.098 Uiso 1 1 calc R . .
C4 C 0.4746(9) 0.4075(6) 0.6804(14) 0.097(7) Uani 1 1 d . . .
H4 H 0.5203 0.4210 0.7030 0.117 Uiso 1 1 calc R . .
C5 C 0.4105(9) 0.4302(6) 0.6392(16) 0.100(7) Uani 1 1 d . . .
C6 C 0.3413(8) 0.4104(5) 0.6021(11) 0.057(4) Uani 1 1 d . . .
C7 C 0.2744(8) 0.4335(5) 0.5501(11) 0.065(4) Uani 1 1 d . . .
H7 H 0.2751 0.4630 0.5406 0.078 Uiso 1 1 calc R . .
C8 C 0.1476(8) 0.4366(5) 0.4617(13) 0.057(4) Uani 1 1 d . . .
C9 C 0.0997(15) 0.4210(9) 0.379(3) 0.088(16) Uani 0.48(2) 1 d P A 1
H9 H 0.1048 0.3932 0.3576 0.105 Uiso 0.48(2) 1 calc PR A 1
C10 C 0.0393(19) 0.4462(12) 0.319(3) 0.086(13) Uani 0.48(2) 1 d P A 1
H10 H 0.0130 0.4382 0.2497 0.104 Uiso 0.48(2) 1 calc PR A 1
C11 C 0.0181(10) 0.4820(6) 0.3602(17) 0.094(6) Uani 1 1 d . . .
C12 C 0.072(2) 0.5009(10) 0.435(3) 0.071(12) Uani 0.48(2) 1 d P A 1
H12 H 0.0662 0.5294 0.4506 0.085 Uiso 0.48(2) 1 calc PR A 1
C13 C 0.145(2) 0.4783(12) 0.500(3) 0.079(14) Uani 0.48(2) 1 d P A 1
H13 H 0.1819 0.4907 0.5562 0.094 Uiso 0.48(2) 1 calc PR A 1
C9A C 0.0776(15) 0.4194(9) 0.474(2) 0.082(12) Uani 0.52(2) 1 d P A 2
H9A H 0.0776 0.3950 0.5140 0.098 Uiso 0.52(2) 1 calc PR A 2
C10A C 0.0149(16) 0.4412(9) 0.424(4) 0.125(19) Uani 0.52(2) 1 d P A 2
H10A H -0.0300 0.4317 0.4278 0.150 Uiso 0.52(2) 1 calc PR A 2
C12A C 0.083(2) 0.4919(12) 0.368(3) 0.094(13) Uani 0.52(2) 1 d P A 2
H12A H 0.0884 0.5175 0.3359 0.113 Uiso 0.52(2) 1 calc PR A 2
C13A C 0.1429(13) 0.4714(11) 0.415(4) 0.103(18) Uani 0.52(2) 1 d P A 2
H13A H 0.1866 0.4836 0.4129 0.123 Uiso 0.52(2) 1 calc PR A 2
C17 C 0.2998(10) 0.3387(7) 0.8242(13) 0.149(9) Uani 1 1 d . . .
H17A H 0.3387 0.3596 0.8440 0.223 Uiso 1 1 calc R . .
H17B H 0.3179 0.3124 0.8050 0.223 Uiso 1 1 calc R . .
H17C H 0.2829 0.3337 0.8830 0.223 Uiso 1 1 calc R . .
C18 C 0.1540(12) 0.3205(9) 0.7349(19) 0.240(15) Uani 1 1 d . . .
H18A H 0.1060 0.3296 0.6897 0.360 Uiso 1 1 calc R . .
H18B H 0.1561 0.3213 0.8075 0.360 Uiso 1 1 calc R . .
H18C H 0.1630 0.2918 0.7165 0.360 Uiso 1 1 calc R . .
C19 C 0.3123(9) 0.2888(5) 0.4078(14) 0.117(7) Uani 1 1 d . . .
H19A H 0.3124 0.2827 0.3374 0.175 Uiso 1 1 calc R . .
H19B H 0.2983 0.2636 0.4373 0.175 Uiso 1 1 calc R . .
H19C H 0.3609 0.2976 0.4515 0.175 Uiso 1 1 calc R . .
C20 C 0.2772(10) 0.3744(5) 0.3372(12) 0.114(7) Uani 1 1 d . . .
H20A H 0.3180 0.3889 0.3876 0.170 Uiso 1 1 calc R . .
H20B H 0.2373 0.3943 0.3082 0.170 Uiso 1 1 calc R . .
H20C H 0.2922 0.3630 0.2810 0.170 Uiso 1 1 calc R . .
F3 F 0.1275(4) 0.3397(3) 0.4994(8) 0.107(3) Uani 1 1 d . A .
C22 C 0.2462(8) 0.2882(5) 0.5898(15) 0.083(6) Uani 1 1 d . A .
C23 C -0.0015(7) 0.6338(4) 0.0585(10) 0.047(4) Uani 1 1 d . B .
C24 C -0.0670(7) 0.6576(5) 0.0157(10) 0.064(4) Uani 1 1 d . . .
H24 H -0.0644 0.6873 0.0108 0.077 Uiso 1 1 calc R . .
C25 C -0.1346(9) 0.6380(6) -0.0190(13) 0.086(6) Uani 1 1 d . . .
H25 H -0.1769 0.6548 -0.0444 0.103 Uiso 1 1 calc R . .
C26 C -0.1420(8) 0.5945(6) -0.0173(13) 0.101(7) Uani 1 1 d . . .
H26 H -0.1878 0.5814 -0.0465 0.121 Uiso 1 1 calc R . .
C27 C -0.0797(9) 0.5710(5) 0.0286(14) 0.097(6) Uani 1 1 d . . .
C28 C -0.0103(8) 0.5895(5) 0.0669(12) 0.064(5) Uani 1 1 d . . .
C29 C 0.0558(8) 0.5669(4) 0.1142(10) 0.067(5) Uani 1 1 d . . .
H29 H 0.0549 0.5372 0.1193 0.081 Uiso 1 1 calc R . .
C30 C 0.1844(8) 0.5635(5) 0.2034(13) 0.066(5) Uani 1 1 d . . .
C31 C 0.1913(18) 0.5288(10) 0.253(3) 0.094(13) Uani 0.556(19) 1 d P B 1
H31 H 0.1504 0.5174 0.2656 0.113 Uiso 0.556(19) 1 calc PR B 1
C32 C 0.2594(19) 0.5059(11) 0.290(4) 0.11(2) Uani 0.556(19) 1 d P B 1
H32 H 0.2551 0.4764 0.2948 0.135 Uiso 0.556(19) 1 calc PR B 1
C33 C 0.3129(11) 0.5173(7) 0.3112(17) 0.093(6) Uani 1 1 d . . .
C34 C 0.3197(14) 0.5564(12) 0.242(3) 0.122(14) Uani 0.556(19) 1 d P B 1
H34 H 0.3633 0.5633 0.2300 0.146 Uiso 0.556(19) 1 calc PR B 1
C35 C 0.2537(15) 0.5804(9) 0.199(3) 0.103(15) Uani 0.556(19) 1 d P B 1
H35 H 0.2548 0.6069 0.1679 0.124 Uiso 0.556(19) 1 calc PR B 1
C31A C 0.1901(15) 0.5214(10) 0.168(3) 0.063(11) Uani 0.444(19) 1 d P B 2
H31A H 0.1535 0.5112 0.1078 0.076 Uiso 0.444(19) 1 calc PR B 2
C32A C 0.243(3) 0.4974(14) 0.216(4) 0.105(19) Uani 0.444(19) 1 d P B 2
H32A H 0.2422 0.4687 0.1969 0.126 Uiso 0.444(19) 1 calc PR B 2
C34A C 0.2956(16) 0.5557(11) 0.345(3) 0.080(15) Uani 0.444(19) 1 d P B 2
H34A H 0.3291 0.5671 0.4063 0.097 Uiso 0.444(19) 1 calc PR B 2
C35A C 0.2323(18) 0.5791(11) 0.295(2) 0.071(11) Uani 0.444(19) 1 d P B 2
H35A H 0.2231 0.6048 0.3231 0.085 Uiso 0.444(19) 1 calc PR B 2
C34Z C 0.1808(12) 0.6778(9) -0.072(2) 0.246(16) Uani 1 1 d . . .
H34D H 0.2254 0.6615 -0.0581 0.370 Uiso 1 1 calc R . .
H34B H 0.1899 0.7020 -0.0256 0.370 Uiso 1 1 calc R . .
H34C H 0.1645 0.6875 -0.1446 0.370 Uiso 1 1 calc R . .
C35Z C 0.0374(12) 0.6625(6) -0.1606(12) 0.181(12) Uani 1 1 d . . .
H35D H 0.0595 0.6778 -0.2044 0.271 Uiso 1 1 calc R . .
H35B H 0.0061 0.6815 -0.1384 0.271 Uiso 1 1 calc R . .
H35C H 0.0085 0.6392 -0.2003 0.271 Uiso 1 1 calc R . .
C36 C 0.0215(9) 0.7120(5) 0.2621(15) 0.124(7) Uani 1 1 d . . .
H36D H -0.0279 0.7032 0.2222 0.186 Uiso 1 1 calc R . .
H36B H 0.0341 0.7368 0.2293 0.186 Uiso 1 1 calc R . .
H36C H 0.0245 0.7189 0.3334 0.186 Uiso 1 1 calc R . .
C37 C 0.0554(10) 0.6250(5) 0.3293(13) 0.114(7) Uani 1 1 d . . .
H37A H 0.0914 0.6025 0.3464 0.171 Uiso 1 1 calc R . .
H37B H 0.0091 0.6142 0.2827 0.171 Uiso 1 1 calc R . .
H37C H 0.0492 0.6355 0.3933 0.171 Uiso 1 1 calc R . .
C38 C 0.0862(9) 0.7114(5) 0.0764(14) 0.091(6) Uani 1 1 d . B .
C39 C 0.3322(7) 0.6345(4) 0.7264(9) 0.047(4) Uani 1 1 d . C .
C40 C 0.2659(7) 0.6579(5) 0.6815(10) 0.059(4) Uani 1 1 d . . .
H40 H 0.2674 0.6875 0.6752 0.071 Uiso 1 1 calc R . .
C41 C 0.1971(8) 0.6361(6) 0.6459(12) 0.077(5) Uani 1 1 d . . .
H41 H 0.1535 0.6515 0.6180 0.092 Uiso 1 1 calc R . .
C42 C 0.1953(9) 0.5924(6) 0.6528(15) 0.103(6) Uani 1 1 d . . .
H42 H 0.1503 0.5782 0.6284 0.123 Uiso 1 1 calc R . .
C43 C 0.2581(9) 0.5699(5) 0.6947(15) 0.086(6) Uani 1 1 d . . .
C44 C 0.3259(7) 0.5900(5) 0.7335(11) 0.061(4) Uani 1 1 d . . .
C45 C 0.3911(7) 0.5644(5) 0.7837(12) 0.069(5) Uani 1 1 d . . .
C46 C 0.5165(8) 0.5637(5) 0.8657(11) 0.063(5) Uani 1 1 d . . .
C47 C 0.5229(17) 0.5308(11) 0.930(3) 0.077(11) Uani 0.452(17) 1 d P C 1
H47 H 0.4821 0.5219 0.9466 0.092 Uiso 0.452(17) 1 calc PR C 1
C47A C 0.5240(15) 0.5205(9) 0.844(3) 0.070(9) Uani 0.548(17) 1 d P C 2
H47A H 0.4850 0.5060 0.7947 0.085 Uiso 0.548(17) 1 calc PR C 2
C48 C 0.593(2) 0.5079(14) 0.975(3) 0.099(18) Uani 0.452(17) 1 d P C 1
H48 H 0.5911 0.4822 1.0086 0.119 Uiso 0.452(17) 1 calc PR C 1
C48A C 0.5878(16) 0.4999(9) 0.893(3) 0.070(9) Uani 0.548(17) 1 d P C 2
H48A H 0.5925 0.4718 0.8725 0.084 Uiso 0.548(17) 1 calc PR C 2
C49 C 0.6471(12) 0.5179(7) 0.9726(19) 0.107(9) Uani 1 1 d . . .
C50 C 0.6541(17) 0.5574(9) 0.900(3) 0.087(15) Uani 0.452(17) 1 d P C 1
H50 H 0.6977 0.5643 0.8883 0.104 Uiso 0.452(17) 1 calc PR C 1
C50A C 0.6284(17) 0.5551(11) 1.006(3) 0.125(17) Uani 0.548(17) 1 d P C 2
H50A H 0.6599 0.5661 1.0695 0.151 Uiso 0.548(17) 1 calc PR C 2
C51 C 0.5917(14) 0.5794(9) 0.859(3) 0.057(10) Uani 0.452(17) 1 d P C 1
H51 H 0.5930 0.6052 0.8243 0.068 Uiso 0.452(17) 1 calc PR C 1
C51A C 0.5638(17) 0.5794(9) 0.951(3) 0.104(13) Uani 0.548(17) 1 d P C 2
H51A H 0.5561 0.6062 0.9755 0.125 Uiso 0.548(17) 1 calc PR C 2
C50Z C 0.5042(10) 0.6855(6) 1.0348(15) 0.168(10) Uani 1 1 d . . .
H50D H 0.4953 0.6879 1.1011 0.252 Uiso 1 1 calc R . .
H50B H 0.5192 0.7128 1.0161 0.252 Uiso 1 1 calc R . .
H50C H 0.5425 0.6649 1.0416 0.252 Uiso 1 1 calc R . .
C51Z C 0.3555(9) 0.7111(5) 0.9279(13) 0.109(7) Uani 1 1 d . . .
H51D H 0.3064 0.7021 0.8872 0.163 Uiso 1 1 calc R . .
H51B H 0.3682 0.7360 0.8956 0.163 Uiso 1 1 calc R . .
H51C H 0.3577 0.7179 0.9989 0.163 Uiso 1 1 calc R . .
C52 C 0.3906(10) 0.6249(5) 0.9984(13) 0.119(7) Uani 1 1 d . . .
H52A H 0.3833 0.6356 1.0614 0.179 Uiso 1 1 calc R . .
H52B H 0.4278 0.6030 1.0172 0.179 Uiso 1 1 calc R . .
H52C H 0.3451 0.6131 0.9518 0.179 Uiso 1 1 calc R . .
C53 C 0.5125(13) 0.6800(8) 0.592(2) 0.221(14) Uani 1 1 d . . .
H53A H 0.5603 0.6736 0.6429 0.331 Uiso 1 1 calc R . .
H53B H 0.5001 0.7092 0.6007 0.331 Uiso 1 1 calc R . .
H53C H 0.5133 0.6756 0.5218 0.331 Uiso 1 1 calc R . .
C54 C 0.3683(12) 0.6615(7) 0.5061(14) 0.183(11) Uani 1 1 d . . .
H54A H 0.3856 0.6639 0.4468 0.274 Uiso 1 1 calc R . .
H54B H 0.3525 0.6891 0.5218 0.274 Uiso 1 1 calc R . .
H54C H 0.3276 0.6419 0.4888 0.274 Uiso 1 1 calc R . .
C55 C 0.4200(7) 0.7117(5) 0.7413(13) 0.072(5) Uani 1 1 d . C .
F2 F 0.5391(4) 0.6604(3) 0.8330(8) 0.109(3) Uani 1 1 d . C .
F1 F 0.2060(4) 0.6605(3) 0.1670(8) 0.103(3) Uani 1 1 d . B .
C58 C 0.1701(10) 0.6867(6) 0.3696(15) 0.161(10) Uani 1 1 d . . .
H58A H 0.1578 0.6953 0.4305 0.241 Uiso 1 1 calc R . .
H58B H 0.1909 0.7105 0.3442 0.241 Uiso 1 1 calc R . .
H58C H 0.2055 0.6638 0.3890 0.241 Uiso 1 1 calc R . .
C59 C 0.1632(10) 0.3143(6) 0.2986(13) 0.158(10) Uani 1 1 d . . .
H59A H 0.1307 0.3383 0.2748 0.238 Uiso 1 1 calc R . .
H59B H 0.1392 0.2926 0.3264 0.238 Uiso 1 1 calc R . .
H59C H 0.1755 0.3028 0.2401 0.238 Uiso 1 1 calc R . .
C60 C 0.4764(15) 0.5958(8) 0.5903(17) 0.251(16) Uani 1 1 d . . .
H60A H 0.4417 0.5730 0.5834 0.377 Uiso 1 1 calc R . .
H60B H 0.5212 0.5895 0.6473 0.377 Uiso 1 1 calc R . .
H60C H 0.4868 0.5987 0.5253 0.377 Uiso 1 1 calc R . .
C62 C 0.7166(9) 0.4920(5) 1.0282(14) 0.124(7) Uani 1 1 d . C .
H62A H 0.7260 0.4922 1.1034 0.186 Uiso 1 1 calc R . .
H62B H 0.7577 0.5045 1.0136 0.186 Uiso 1 1 calc R . .
H62C H 0.7098 0.4631 1.0027 0.186 Uiso 1 1 calc R . .
C64 C 0.3850(8) 0.4931(5) 0.3649(15) 0.129(8) Uani 1 1 d . B .
H64A H 0.4238 0.5132 0.3974 0.193 Uiso 1 1 calc R . .
H64B H 0.3974 0.4766 0.3129 0.193 Uiso 1 1 calc R . .
H64C H 0.3788 0.4743 0.4182 0.193 Uiso 1 1 calc R . .
C65 C -0.0515(9) 0.5075(5) 0.3017(14) 0.120(7) Uani 1 1 d . A .
H65A H -0.0380 0.5361 0.2894 0.180 Uiso 1 1 calc R . .
H65B H -0.0831 0.5084 0.3439 0.180 Uiso 1 1 calc R . .
H65C H -0.0770 0.4940 0.2350 0.180 Uiso 1 1 calc R . .
C66 C 0.1524(9) 0.7416(6) 0.1233(18) 0.161(11) Uani 1 1 d . . .
H66A H 0.1359 0.7708 0.1120 0.241 Uiso 1 1 calc R . .
H66B H 0.1883 0.7366 0.0891 0.241 Uiso 1 1 calc R . .
H66C H 0.1743 0.7363 0.1981 0.241 Uiso 1 1 calc R . .
O2 O 0.0317(6) 0.7288(3) 0.0196(10) 0.095(4) Uani 1 1 d . . .
O1 O 0.3646(5) 0.7287(3) 0.6885(10) 0.103(5) Uani 1 1 d . . .
C69 C 0.4875(8) 0.7410(5) 0.7891(18) 0.177(12) Uani 1 1 d . . .
H69A H 0.5075 0.7488 0.7349 0.265 Uiso 1 1 calc R . .
H69B H 0.5244 0.7261 0.8450 0.265 Uiso 1 1 calc R . .
H69C H 0.4727 0.7664 0.8172 0.265 Uiso 1 1 calc R . .
C70 C 0.1946(15) 0.4054(7) 0.7432(17) 0.249(17) Uani 1 1 d . . .
H70A H 0.1836 0.4032 0.8079 0.374 Uiso 1 1 calc R . .
H70B H 0.1507 0.4129 0.6860 0.374 Uiso 1 1 calc R . .
H70C H 0.2314 0.4271 0.7509 0.374 Uiso 1 1 calc R . .
O3 O 0.3023(6) 0.2715(3) 0.6454(10) 0.101(4) Uani 1 1 d . . .
C72 C 0.1798(9) 0.2586(6) 0.5438(16) 0.168(11) Uani 1 1 d . . .
H72A H 0.1968 0.2301 0.5375 0.252 Uiso 1 1 calc R . .
H72B H 0.1500 0.2688 0.4751 0.252 Uiso 1 1 calc R . .
H72C H 0.1509 0.2582 0.5901 0.252 Uiso 1 1 calc R . .
C73 C 0.1380(16) 0.5939(6) -0.0775(16) 0.243(17) Uani 1 1 d . . .
H73A H 0.1092 0.5712 -0.0628 0.364 Uiso 1 1 calc R . .
H73B H 0.1888 0.5904 -0.0343 0.364 Uiso 1 1 calc R . .
H73C H 0.1338 0.5930 -0.1511 0.364 Uiso 1 1 calc R . .
N1 N 0.2138(6) 0.4125(4) 0.5170(9) 0.057(3) Uani 1 1 d . A .
N2 N 0.1176(6) 0.5870(4) 0.1504(8) 0.053(3) Uani 1 1 d . B .
N3 N 0.4508(6) 0.5871(3) 0.8155(8) 0.056(3) Uani 1 1 d . C .
O4 O 0.6808(5) 0.6786(3) 0.8836(9) 0.110(4) Uani 1 1 d . . .
H4B H 0.6395 0.6703 0.8407 0.164 Uiso 1 1 d R . .
H4A H 0.6854 0.7053 0.8752 0.164 Uiso 1 1 d R . .
O5 O 0.3470(5) 0.6784(4) 0.2168(9) 0.109(4) Uani 1 1 d . . .
H5B H 0.3051 0.6703 0.1753 0.164 Uiso 1 1 d R . .
H5A H 0.3519 0.7051 0.2088 0.164 Uiso 1 1 d R . .
O6 O 0.9856(5) 0.3216(3) 0.4498(9) 0.107(4) Uani 1 1 d . . .
H6B H 1.0258 0.3302 0.4954 0.160 Uiso 1 1 d R . .
H6A H 0.9809 0.2950 0.4584 0.160 Uiso 1 1 d R . .
F4 F 0.4138(6) 0.4732(3) 0.6364(11) 0.166(6) Uani 1 1 d . . .
F5 F -0.0805(6) 0.5266(3) 0.0329(11) 0.161(6) Uani 1 1 d . . .
F6 F 0.2529(6) 0.5264(3) 0.6989(10) 0.158(6) Uani 1 1 d . . .
P1 P 0.2470(2) 0.33155(14) 0.4021(3) 0.0736(13) Uani 1 1 d . A .
P2 P 0.2269(3) 0.3577(2) 0.7166(4) 0.103(2) Uani 1 1 d . A .
P3 P 0.1061(3) 0.6426(2) -0.0496(4) 0.105(2) Uani 1 1 d . B .
P4 P 0.0863(2) 0.66825(14) 0.2643(3) 0.0715(13) Uani 1 1 d . B .
P5 P 0.4397(3) 0.64262(19) 0.6167(4) 0.098(2) Uani 1 1 d . C .
P6 P 0.4199(2) 0.66829(15) 0.9316(3) 0.0735(13) Uani 1 1 d . C .
Co1 Co 0.23293(9) 0.34776(6) 0.55529(15) 0.0522(6) Uani 1 1 d . . .
Co2 Co 0.43380(9) 0.65220(6) 0.77799(15) 0.0517(6) Uani 1 1 d . . .
Co3 Co 0.10034(9) 0.65221(6) 0.11133(15) 0.0515(6) Uani 1 1 d . . .

loop_
_atom_site_aniso_label
_atom_site_aniso_U_11
_atom_site_aniso_U_22
_atom_site_aniso_U_33
_atom_site_aniso_U_23
_atom_site_aniso_U_13
_atom_site_aniso_U_12
C1 0.043(8) 0.053(10) 0.045(9) -0.006(8) 0.017(7) 0.012(7)
C2 0.037(9) 0.071(11) 0.085(11) 0.010(9) 0.019(8) 0.012(8)
C3 0.043(9) 0.107(14) 0.082(13) 0.003(12) 0.003(8) -0.004(9)
C4 0.051(12) 0.102(17) 0.119(17) -0.015(15) 0.003(10) -0.029(12)
C5 0.049(11) 0.076(14) 0.128(17) -0.021(13) -0.032(10) -0.010(11)
C6 0.058(10) 0.057(10) 0.051(10) -0.011(9) 0.010(7) -0.001(8)
C7 0.085(12) 0.036(10) 0.063(11) 0.003(8) 0.011(9) 0.014(8)
C8 0.055(9) 0.046(11) 0.063(11) 0.014(10) 0.011(8) 0.017(8)
C9 0.054(19) 0.033(19) 0.12(4) 0.00(2) -0.04(2) -0.005(15)
C10 0.08(2) 0.10(3) 0.06(2) 0.00(2) -0.001(18) 0.01(2)
C11 0.067(13) 0.091(14) 0.102(15) 0.004(13) -0.002(12) 0.028(11)
C12 0.08(2) 0.038(19) 0.12(3) 0.03(2) 0.07(2) 0.056(17)
C13 0.10(3) 0.07(3) 0.05(2) 0.02(2) 0.010(19) -0.02(2)
C9A 0.06(2) 0.09(2) 0.09(2) 0.061(19) 0.028(18) 0.031(17)
C10A 0.048(19) 0.04(2) 0.25(5) 0.03(3) 0.00(2) -0.007(15)
C12A 0.09(3) 0.08(2) 0.13(4) 0.04(2) 0.06(2) 0.018(19)
C13A 0.024(13) 0.09(3) 0.15(4) 0.05(3) -0.023(18) 0.030(15)
C17 0.19(2) 0.19(2) 0.078(13) 0.037(15) 0.069(14) 0.038(18)
C18 0.21(3) 0.35(4) 0.24(3) 0.04(3) 0.18(3) -0.05(3)
C19 0.150(18) 0.092(16) 0.119(19) -0.025(14) 0.060(14) 0.027(14)
C20 0.19(2) 0.096(15) 0.072(13) 0.005(12) 0.060(14) -0.003(15)
F3 0.034(5) 0.100(7) 0.175(10) 0.039(7) 0.017(5) 0.004(5)
C22 0.054(10) 0.060(12) 0.120(16) 0.033(11) 0.009(10) 0.001(8)
C23 0.037(8) 0.058(10) 0.042(9) 0.002(8) 0.007(6) 0.002(7)
C24 0.041(9) 0.091(12) 0.055(11) -0.002(10) 0.010(7) 0.005(8)
C25 0.050(12) 0.097(14) 0.097(14) -0.008(12) 0.008(10) 0.017(10)
C26 0.039(9) 0.129(16) 0.097(14) -0.006(13) -0.028(8) -0.010(10)
C27 0.071(12) 0.075(12) 0.109(14) -0.008(11) -0.017(10) -0.030(9)
C28 0.056(10) 0.052(10) 0.068(12) 0.000(9) 0.000(8) 0.006(8)
C29 0.079(12) 0.046(9) 0.067(11) 0.001(8) 0.012(9) -0.021(8)
C30 0.065(11) 0.048(10) 0.080(13) 0.013(10) 0.018(9) 0.017(8)
C31 0.11(3) 0.04(2) 0.16(3) 0.02(2) 0.09(3) -0.008(19)
C32 0.05(2) 0.04(2) 0.19(5) 0.04(3) -0.03(3) 0.007(16)
C33 0.079(14) 0.071(15) 0.113(16) 0.039(12) 0.010(12) 0.025(11)
C34 0.040(16) 0.20(4) 0.13(3) -0.02(2) 0.030(16) -0.041(18)
C35 0.053(18) 0.07(2) 0.16(4) 0.01(2) -0.001(19) 0.003(15)
C31A 0.062(19) 0.07(2) 0.06(2) -0.011(17) 0.025(16) 0.050(16)
C32A 0.17(5) 0.07(3) 0.11(3) -0.04(2) 0.10(3) -0.03(3)
C34A 0.03(2) 0.05(2) 0.13(4) 0.02(2) -0.01(2) 0.030(17)
C35A 0.09(2) 0.07(2) 0.038(17) -0.011(14) -0.008(17) 0.033(18)
C34Z 0.17(2) 0.39(5) 0.22(3) 0.00(3) 0.13(2) -0.09(3)
C35Z 0.31(3) 0.146(17) 0.052(13) 0.031(13) 0.014(16) 0.11(2)
C36 0.137(18) 0.097(14) 0.140(18) -0.042(13) 0.049(14) 0.017(13)
C37 0.17(2) 0.110(16) 0.080(15) 0.008(13) 0.069(14) -0.008(14)
C38 0.065(12) 0.065(13) 0.114(14) 0.039(11) -0.008(10) -0.017(10)
C39 0.054(9) 0.051(10) 0.039(8) 0.002(7) 0.020(7) 0.003(7)
C40 0.043(9) 0.061(11) 0.068(10) -0.003(9) 0.012(8) 0.004(8)
C41 0.044(9) 0.095(15) 0.070(12) -0.003(11) -0.009(8) 0.015(10)
C42 0.068(12) 0.090(13) 0.140(18) -0.007(13) 0.022(11) -0.028(10)
C43 0.075(12) 0.050(11) 0.113(17) -0.007(11) 0.004(11) -0.005(9)
C44 0.053(9) 0.065(11) 0.058(10) -0.012(9) 0.009(7) -0.023(8)
C45 0.051(8) 0.061(11) 0.074(11) -0.013(9) -0.008(7) -0.002(8)
C46 0.071(11) 0.064(11) 0.042(9) 0.012(8) 0.002(8) 0.016(9)
C47 0.10(2) 0.10(3) 0.04(2) -0.001(19) 0.047(18) 0.01(2)
C47A 0.065(19) 0.056(17) 0.09(3) 0.015(17) 0.027(16) 0.018(14)
C48 0.08(3) 0.13(4) 0.05(2) 0.06(2) -0.02(2) 0.05(3)
C48A 0.09(2) 0.055(18) 0.05(2) 0.007(16) 0.002(16) 0.017(16)
C49 0.103(16) 0.067(15) 0.12(2) 0.001(15) -0.012(15) 0.038(14)
C50 0.06(2) 0.06(2) 0.15(4) 0.06(2) 0.05(2) 0.044(17)
C50A 0.07(2) 0.09(3) 0.15(4) 0.00(2) -0.04(2) -0.024(19)
C51 0.031(15) 0.036(19) 0.11(3) 0.042(19) 0.033(16) 0.015(13)
C51A 0.09(2) 0.07(2) 0.13(3) 0.003(19) 0.00(2) 0.043(18)
C50Z 0.144(19) 0.15(2) 0.13(2) -0.046(17) -0.058(15) -0.022(17)
C51Z 0.136(17) 0.085(14) 0.117(17) -0.033(13) 0.057(14) 0.018(13)
C52 0.17(2) 0.114(16) 0.095(15) 0.022(13) 0.073(14) 0.002(15)
C53 0.20(3) 0.26(3) 0.25(4) 0.07(3) 0.14(3) -0.04(2)
C54 0.25(3) 0.20(3) 0.063(15) 0.028(17) 0.009(16) 0.09(2)
C55 0.041(9) 0.066(10) 0.121(15) 0.024(10) 0.044(9) 0.003(7)
F2 0.039(5) 0.098(7) 0.171(10) 0.032(8) 0.008(6) -0.002(5)
F1 0.036(5) 0.087(7) 0.173(10) 0.035(7) 0.017(5) 0.004(5)
C58 0.14(2) 0.158(18) 0.12(2) -0.038(17) -0.041(15) -0.022(15)
C59 0.16(2) 0.14(2) 0.102(15) -0.066(14) -0.046(13) 0.001(16)
C60 0.41(4) 0.25(3) 0.13(2) 0.06(2) 0.15(2) 0.23(3)
C62 0.105(15) 0.092(16) 0.146(18) 0.021(14) 0.004(12) 0.061(13)
C64 0.096(15) 0.097(14) 0.15(2) 0.027(14) -0.019(13) 0.040(12)
C65 0.090(14) 0.119(16) 0.125(19) 0.008(15) 0.000(13) 0.054(13)
C66 0.092(16) 0.084(17) 0.26(3) 0.085(19) 0.001(17) -0.012(13)
O2 0.079(8) 0.074(9) 0.117(10) 0.034(8) 0.011(7) 0.005(7)
O1 0.055(7) 0.075(8) 0.160(13) 0.038(8) 0.011(7) 0.015(6)
C69 0.073(13) 0.099(14) 0.31(3) 0.091(18) 0.003(16) -0.038(11)
C70 0.49(5) 0.18(3) 0.11(2) 0.04(2) 0.15(3) 0.21(3)
O3 0.077(8) 0.075(8) 0.136(11) 0.034(8) 0.016(8) 0.006(7)
C72 0.087(15) 0.115(17) 0.24(3) 0.071(18) -0.029(15) -0.037(13)
C73 0.52(5) 0.15(2) 0.101(19) 0.045(16) 0.17(3) 0.16(3)
N1 0.052(7) 0.054(8) 0.059(8) -0.007(7) 0.010(6) -0.005(6)
N2 0.058(8) 0.056(8) 0.045(7) 0.003(6) 0.019(6) 0.010(7)
N3 0.053(8) 0.052(8) 0.053(8) 0.006(7) 0.002(6) 0.012(6)
O4 0.064(8) 0.096(9) 0.151(12) -0.007(9) 0.012(7) -0.003(7)
O5 0.051(7) 0.114(10) 0.153(12) -0.011(9) 0.022(7) 0.004(7)
O6 0.047(7) 0.110(9) 0.157(12) -0.002(9) 0.024(7) -0.009(7)
F4 0.103(8) 0.070(8) 0.251(15) -0.008(9) -0.038(8) -0.038(7)
F5 0.104(9) 0.077(8) 0.232(15) -0.010(8) -0.036(8) -0.043(6)
F6 0.114(9) 0.073(8) 0.214(15) -0.008(8) -0.039(9) -0.035(7)
P1 0.085(3) 0.062(3) 0.060(3) -0.011(3) 0.006(2) -0.002(3)
P2 0.081(4) 0.165(6) 0.079(4) 0.044(4) 0.047(3) 0.051(4)
P3 0.085(4) 0.154(6) 0.091(4) 0.046(4) 0.051(3) 0.046(4)
P4 0.079(3) 0.063(3) 0.060(3) -0.011(3) 0.007(2) -0.002(3)
P5 0.078(4) 0.159(6) 0.077(4) 0.045(4) 0.053(3) 0.043(4)
P6 0.083(3) 0.061(3) 0.065(3) -0.011(3) 0.010(2) 0.000(3)
Co1 0.0357(11) 0.0527(14) 0.0644(14) 0.0139(12) 0.0120(9) 0.0051(9)
Co2 0.0357(11) 0.0531(14) 0.0644(14) 0.0138(12) 0.0143(9) 0.0039(10)
Co3 0.0355(11) 0.0525(14) 0.0642(14) 0.0142(12) 0.0135(10) 0.0051(9)

loop_
_atom_type_symbol
_atom_type_description
_atom_type_scat_dispersion_real
_atom_type_scat_dispersion_imag
_atom_type_scat_source
C C 0.0033 0.0016 'International Tables Vol C Tables 4.2.6.8 and 6.1.1.4'
H H 0.0000 0.0000 'International Tables Vol C Tables 4.2.6.8 and 6.1.1.4'
N N 0.0061 0.0033 'International Tables Vol C Tables 4.2.6.8 and 6.1.1.4'
O O 0.0106 0.0060 'International Tables Vol C Tables 4.2.6.8 and 6.1.1.4'
F F 0.0171 0.0103 'International Tables Vol C Tables 4.2.6.8 and 6.1.1.4'
P P 0.1023 0.0942 'International Tables Vol C Tables 4.2.6.8 and 6.1.1.4'
Co Co 0.3494 0.9721 'International Tables Vol C Tables 4.2.6.8 and 6.1.1.4'

loop_
_geom_angle_atom_site_label_1
_geom_angle_atom_site_label_2
_geom_angle_atom_site_label_3
_geom_angle
C6 C1 C2 115.6(13)
C6 C1 Co1 111.5(10)
C2 C1 Co1 132.8(11)
C3 C2 C1 121.5(14)
C2 C3 C4 122.2(15)
C5 C4 C3 117.3(16)
F4 C5 C4 119.0(16)
F4 C5 C6 118.7(16)
C4 C5 C6 122.3(18)
C5 C6 C1 120.9(14)
C5 C6 C7 122.7(16)
C1 C6 C7 116.1(13)
N1 C7 C6 118.3(14)
C13A C8 C9 89(3)
C13A C8 C13 51(2)
C9 C8 C13 124(2)
C13A C8 N1 127.9(18)
C9 C8 N1 120(2)
C13 C8 N1 115(2)
C13A C8 C9A 116.8(19)
C9 C8 C9A 63(2)
C13 C8 C9A 98(2)
N1 C8 C9A 115.0(15)
C8 C9 C10 120(3)
C11 C10 C9 122(3)
C12A C11 C12 47(2)
C12A C11 C10 79(3)
C12 C11 C10 114(2)
C12A C11 C65 126(2)
C12 C11 C65 119(2)
C10 C11 C65 123(2)
C12A C11 C10A 112(2)
C12 C11 C10A 97(2)
C10 C11 C10A 68(2)
C65 C11 C10A 121.5(19)
C11 C12 C13 124(3)
C8 C13 C12 111(3)
C10A C9A C8 117(2)
C9A C10A C11 120(3)
C11 C12A C13A 129(3)
C8 C13A C12A 126(3)
O3 C22 C72 116.2(15)
O3 C22 Co1 126.0(13)
C72 C22 Co1 117.8(11)
C28 C23 C24 116.0(13)
C28 C23 Co3 113.5(10)
C24 C23 Co3 130.5(11)
C25 C24 C23 121.3(15)
C26 C25 C24 122.1(16)
C27 C26 C25 117.5(16)
C26 C27 F5 122.4(15)
C26 C27 C28 122.3(16)
F5 C27 C28 115.1(15)
C27 C28 C23 120.6(14)
C27 C28 C29 124.8(15)
C23 C28 C29 114.6(13)
N2 C29 C28 120.3(13)
C31 C30 C35A 85(3)
C31 C30 C31A 50(2)
C35A C30 C31A 122(2)
C31 C30 N2 128(2)
C35A C30 N2 119.0(19)
C31A C30 N2 117.8(17)
C31 C30 C35 114(2)
C35A C30 C35 63.2(19)
C31A C30 C35 99(2)
N2 C30 C35 118.2(17)
C30 C31 C32 123(3)
C33 C32 C31 129(4)
C32 C33 C34A 94(3)
C32 C33 C64 128(3)
C34A C33 C64 124(2)
C32 C33 C34 112(3)
C34A C33 C34 66(2)
C64 C33 C34 114.9(19)
C32 C33 C32A 34(4)
C34A C33 C32A 111(3)
C64 C33 C32A 124(3)
C34 C33 C32A 93(2)
C35 C34 C33 114(2)
C34 C35 C30 120(3)
C32A C31A C30 122(3)
C31A C32A C33 119(3)
C33 C34A C35A 125(3)
C34A C35A C30 118(3)
O2 C38 C66 114.2(16)
O2 C38 Co3 128.1(13)
C66 C38 Co3 117.7(12)
C44 C39 C40 117.0(13)
C44 C39 Co2 111.2(10)
C40 C39 Co2 131.8(11)
C41 C40 C39 120.0(14)
C42 C41 C40 119.8(15)
C43 C42 C41 120.6(16)
C42 C43 F6 118.0(16)
C42 C43 C44 121.4(17)
F6 C43 C44 120.6(15)
C43 C44 C39 121.1(15)
C43 C44 C45 119.1(15)
C39 C44 C45 119.8(12)
N3 C45 C44 112.8(13)
C51A C46 C47 81(2)
C51A C46 C47A 117(2)
C47 C46 C47A 52.5(16)
C51A C46 N3 118.3(18)
C47 C46 N3 125.7(19)
C47A C46 N3 122.4(18)
C51A C46 C51 63(2)
C47 C46 C51 113(2)
C47A C46 C51 97.3(19)
N3 C46 C51 120.4(16)
C46 C47 C48 121(3)
C48A C47A C46 120(3)
C49 C48 C47 127(4)
C47A C48A C49 124(3)
C48 C49 C50A 83(4)
C48 C49 C48A 50(3)
C50A C49 C48A 111(2)
C48 C49 C62 122(3)
C50A C49 C62 126(2)
C48A C49 C62 121(2)
C48 C49 C50 120(3)
C50A C49 C50 67(2)
C48A C49 C50 94(2)
C62 C49 C50 118(2)
C51 C50 C49 114(3)
C49 C50A C51A 125(3)
C50 C51 C46 122(3)
C46 C51A C50A 119(3)
O1 C55 C69 116.3(14)
O1 C55 Co2 127.2(12)
C69 C55 Co2 116.4(11)
C7 N1 C8 116.9(13)
C7 N1 Co1 110.3(10)
C8 N1 Co1 132.9(10)
C29 N2 C30 119.6(13)
C29 N2 Co3 109.4(9)
C30 N2 Co3 131.0(10)
C45 N3 C46 115.2(13)
C45 N3 Co2 113.7(9)
C46 N3 Co2 131.0(10)
C20 P1 C59 101.6(9)
C20 P1 C19 103.7(8)
C59 P1 C19 103.8(9)
C20 P1 Co1 115.9(6)
C59 P1 Co1 114.8(7)
C19 P1 Co1 115.3(6)
C70 P2 C17 112.0(11)
C70 P2 C18 99.8(11)
C17 P2 C18 96.3(10)
C70 P2 Co1 118.0(7)
C17 P2 Co1 117.7(6)
C18 P2 Co1 108.7(8)
C73 P3 C35Z 110.8(10)
C73 P3 C34Z 97.5(12)
C35Z P3 C34Z 93.2(11)
C73 P3 Co3 117.9(7)
C35Z P3 Co3 120.6(7)
C34Z P3 Co3 111.2(8)
C37 P4 C58 102.1(8)
C37 P4 C36 103.4(8)
C58 P4 C36 101.3(8)
C37 P4 Co3 115.9(5)
C58 P4 Co3 115.5(7)
C36 P4 Co3 116.5(6)
C60 P5 C54 112.0(11)
C60 P5 C53 96.2(12)
C54 P5 C53 93.6(11)
C60 P5 Co2 118.4(7)
C54 P5 Co2 119.7(7)
C53 P5 Co2 111.0(9)
C51Z P6 C52 104.0(8)
C51Z P6 C50Z 103.3(9)
C52 P6 C50Z 101.1(9)
C51Z P6 Co2 115.9(6)
C52 P6 Co2 116.2(6)
C50Z P6 Co2 114.5(8)
C22 Co1 C1 98.9(6)
C22 Co1 F3 90.2(5)
C1 Co1 F3 170.8(5)
C22 Co1 N1 177.6(6)
C1 Co1 N1 83.4(5)
F3 Co1 N1 87.4(4)
C22 Co1 P1 87.3(6)
C1 Co1 P1 88.5(4)
F3 Co1 P1 92.9(3)
N1 Co1 P1 93.5(4)
C22 Co1 P2 87.0(6)
C1 Co1 P2 89.3(4)
F3 Co1 P2 90.2(3)
N1 Co1 P2 92.3(4)
P1 Co1 P2 173.5(2)
C39 Co2 F2 170.9(5)
C39 Co2 C55 98.6(6)
F2 Co2 C55 90.4(5)
C39 Co2 N3 82.3(5)
F2 Co2 N3 88.7(4)
C55 Co2 N3 178.4(5)
C39 Co2 P5 89.5(4)
F2 Co2 P5 89.9(3)
C55 Co2 P5 86.0(5)
N3 Co2 P5 92.7(3)
C39 Co2 P6 88.4(4)
F2 Co2 P6 93.2(3)
C55 Co2 P6 88.2(5)
N3 Co2 P6 93.2(3)
P5 Co2 P6 173.4(2)
C38 Co3 F1 90.5(6)
C38 Co3 C23 98.9(6)
F1 Co3 C23 170.4(5)
C38 Co3 N2 179.2(6)
F1 Co3 N2 88.7(4)
C23 Co3 N2 81.9(5)
C38 Co3 P4 87.4(6)
F1 Co3 P4 93.0(3)
C23 Co3 P4 88.9(4)
N2 Co3 P4 92.7(3)
C38 Co3 P3 86.7(6)
F1 Co3 P3 90.2(3)
C23 Co3 P3 88.9(4)
N2 Co3 P3 93.2(3)
P4 Co3 P3 173.4(2)

loop_
_geom_bond_atom_site_label_1
_geom_bond_atom_site_label_2
_geom_bond_distance
C1 C6 1.414(17)
C1 C2 1.427(15)
C1 Co1 1.922(13)
C2 C3 1.371(17)
C3 C4 1.39(2)
C4 C5 1.37(2)
C5 F4 1.343(18)
C5 C6 1.399(19)
C6 C7 1.434(17)
C7 N1 1.282(15)
C8 C13A 1.24(3)
C8 C9 1.28(3)
C8 C13 1.41(4)
C8 N1 1.450(16)
C8 C9A 1.51(3)
C9 C10 1.41(4)
C10 C11 1.37(4)
C11 C12A 1.26(4)
C11 C12 1.32(4)
C11 C65 1.528(19)
C11 C10A 1.55(4)
C12 C13 1.54(4)
C9A C10A 1.35(3)
C12A C13A 1.28(4)
C17 P2 1.741(17)
C18 P2 1.90(2)
C19 P1 1.817(15)
C20 P1 1.794(15)
F3 Co1 1.928(7)
C22 O3 1.204(15)
C22 C72 1.529(18)
C22 Co1 1.913(15)
C23 C28 1.403(17)
C23 C24 1.410(16)
C23 Co3 1.933(12)
C24 C25 1.370(17)
C25 C26 1.37(2)
C26 C27 1.363(19)
C27 F5 1.390(17)
C27 C28 1.385(18)
C28 C29 1.406(18)
C29 N2 1.286(14)
C30 C31 1.25(3)
C30 C35A 1.35(3)
C30 C31A 1.41(3)
C30 N2 1.443(15)
C30 C35 1.45(3)
C31 C32 1.43(4)
C32 C33 1.03(3)
C33 C34A 1.36(4)
C33 C64 1.53(2)
C33 C34 1.56(4)
C33 C32A 1.64(5)
C34 C35 1.42(4)
C31A C32A 1.25(6)
C34A C35A 1.39(4)
C34Z P3 1.91(2)
C35Z P3 1.738(16)
C36 P4 1.843(15)
C37 P4 1.811(16)
C38 O2 1.197(16)
C38 C66 1.54(2)
C38 Co3 1.905(17)
C39 C44 1.403(18)
C39 C40 1.416(16)
C39 Co2 1.922(12)
C40 C41 1.420(17)
C41 C42 1.37(2)
C42 C43 1.35(2)
C43 F6 1.364(17)
C43 C44 1.381(18)
C44 C45 1.447(18)
C45 N3 1.294(15)
C46 C51A 1.29(3)
C46 C47 1.32(3)
C46 C47A 1.40(3)
C46 N3 1.417(15)
C46 C51 1.56(3)
C47 C48 1.46(4)
C47A C48A 1.35(3)
C48 C49 1.10(4)
C48A C49 1.39(3)
C49 C50A 1.34(4)
C49 C62 1.52(2)
C49 C50 1.60(4)
C50 C51 1.33(3)
C50A C51A 1.43(4)
C50Z P6 1.822(16)
C51Z P6 1.812(15)
C52 P6 1.815(15)
C53 P5 1.931(19)
C54 P5 1.749(17)
C55 O1 1.188(15)
C55 C69 1.541(18)
C55 Co2 1.917(14)
F2 Co2 1.926(7)
F1 Co3 1.933(7)
C58 P4 1.841(15)
C59 P1 1.818(15)
C60 P5 1.711(18)
C70 P2 1.698(19)
C73 P3 1.727(18)
N1 Co1 2.087(12)
N2 Co3 2.100(11)
N3 Co2 2.094(10)
P1 Co1 2.215(5)
P2 Co1 2.221(5)
P3 Co3 2.214(5)
P4 Co3 2.210(5)
P5 Co2 2.219(5)
P6 Co2 2.217(5)
